data_7223873
loop_
_publ_author_name
'Francos, Javier'
'Garc\'ia-Garrido, Sergio E'
'Borge, Javier'
'Su\'arez, Francisco J'
'Cadierno, Victorio'

_publ_section_title
;
 Butadiene dyes based on 3-(dicyanomethylidene)indan-1-one and
 1,3-bis(dicyanomethylidene)indane: Synthesis, characterization and
 solvatochromic behaviour
;
_journal_name_full 'RSC Adv.'
_journal_paper_doi 10.1039/C5RA27005G
_journal_year 2016
_chemical_formula_moiety 'C29 H20 N2 O'
_chemical_formula_sum 'C29 H20 N2 O'
_chemical_formula_weight 412.47
_space_group_crystal_system triclinic
_space_group_IT_number 2
_space_group_name_Hall '-P 1'
_space_group_name_H-M_alt 'P -1'
_symmetry_space_group_name_Hall '-P 1'
_symmetry_space_group_name_H-M 'P -1'
_atom_sites_solution_hydrogens mixed
_audit_creation_method SHELXL-2014/7
_audit_update_record
;
2015-12-15 deposited with the CCDC.
2016-01-08 downloaded from the CCDC.
;
_cell_angle_alpha 114.884(8)
_cell_angle_beta 102.785(7)
_cell_angle_gamma 95.489(5)
_cell_formula_units_Z 2
_cell_length_a 9.0687(6)
_cell_length_b 10.7492(7)
_cell_length_c 12.4376(13)
_cell_measurement_reflns_used 4768
_cell_measurement_temperature 293(2)
_cell_measurement_theta_max 73.5987
_cell_measurement_theta_min 4.0800
_cell_volume 1047.90(17)
_computing_structure_refinement 'SHELXL-2014/7 (Sheldrick, 2014)'
_diffrn_ambient_temperature 293(2)
_diffrn_detector_area_resol_mean 8.2640
_diffrn_measured_fraction_theta_full 0.978
_diffrn_measured_fraction_theta_max 0.932
_diffrn_measurement_device_type 'Xcalibur, Onyx, Nova'
_diffrn_radiation_type CuK\a
_diffrn_radiation_wavelength 1.5418
_diffrn_reflns_av_R_equivalents 0.0436
_diffrn_reflns_av_unetI/netI 0.0464
_diffrn_reflns_laue_measured_fraction_full 0.978
_diffrn_reflns_laue_measured_fraction_max 0.932
_diffrn_reflns_limit_h_max 10
_diffrn_reflns_limit_h_min -7
_diffrn_reflns_limit_k_max 13
_diffrn_reflns_limit_k_min -12
_diffrn_reflns_limit_l_max 15
_diffrn_reflns_limit_l_min -14
_diffrn_reflns_number 7818
_diffrn_reflns_point_group_measured_fraction_full 0.978
_diffrn_reflns_point_group_measured_fraction_max 0.932
_diffrn_reflns_theta_full 67.680
_diffrn_reflns_theta_max 73.683
_diffrn_reflns_theta_min 4.094
_diffrn_source 'Nova (Cu) X-ray Source'
_exptl_absorpt_coefficient_mu 0.624
_exptl_absorpt_correction_T_max 1.00000
_exptl_absorpt_correction_T_min 0.59398
_exptl_absorpt_correction_type multi-scan
_exptl_absorpt_process_details
;
CrysAlisPro, Oxford Diffraction Ltd.,
Version 1.171.33.41 (release 06-05-2009 CrysAlis171 .NET)
(compiled May  6 2009,17:20:42)
Empirical absorption correction using spherical harmonics,
 implemented in SCALE3 ABSPACK scaling algorithm.
;
_exptl_crystal_colour red
_exptl_crystal_density_diffrn 1.307
_exptl_crystal_description needle
_exptl_crystal_F_000 432
_exptl_crystal_size_max 0.389
_exptl_crystal_size_mid 0.04
_exptl_crystal_size_min 0.028
_refine_diff_density_max 0.275
_refine_diff_density_min -0.260
_refine_diff_density_rms 0.062
_refine_ls_extinction_method none
_refine_ls_goodness_of_fit_ref 1.014
_refine_ls_hydrogen_treatment mixed
_refine_ls_matrix_type full
_refine_ls_number_parameters 299
_refine_ls_number_reflns 3953
_refine_ls_number_restraints 0
_refine_ls_restrained_S_all 1.014
_refine_ls_R_factor_all 0.0635
_refine_ls_R_factor_gt 0.0512
_refine_ls_shift/su_max 0.000
_refine_ls_shift/su_mean 0.000
_refine_ls_structure_factor_coef Fsqd
_refine_ls_weighting_details 'w=1/[\s^2^(Fo^2^)+(0.1096P)^2^] where P=(Fo^2^+2Fc^2^)/3'
_refine_ls_weighting_scheme calc
_refine_ls_wR_factor_gt 0.1398
_refine_ls_wR_factor_ref 0.1468
_reflns_Friedel_coverage 0.000
_reflns_number_gt 3175
_reflns_number_total 3953
_reflns_threshold_expression 'I > 2\s(I)'
_cod_data_source_file c5ra27005g2.cif
_cod_data_source_block 4d
_cod_original_cell_volume 1047.90(16)
_cod_database_code 7223873
_shelx_shelxl_version_number 2014/7
_shelx_space_group_comment
;
The symmetry employed for this shelxl refinement is uniquely defined
by the following loop, which should always be used as a source of
symmetry information in preference to the above space-group names.
They are only intended as comments.
;

loop_
_space_group_symop_operation_xyz
'x, y, z'
'-x, -y, -z'

loop_
_atom_site_label
_atom_site_type_symbol
_atom_site_fract_x
_atom_site_fract_y
_atom_site_fract_z
_atom_site_U_iso_or_equiv
_atom_site_adp_type
_atom_site_occupancy
_atom_site_site_symmetry_order
_atom_site_calc_flag
_atom_site_refinement_flags_posn
_atom_site_refinement_flags_adp
H13 H 0.694(2) 0.316(2) 0.4350(19) 0.024(4) Uiso 1 1 d . .
H14 H 0.495(2) 0.460(2) 0.3337(18) 0.024(5) Uiso 1 1 d . .
C1 C 0.75444(19) 0.52634(15) 0.50756(15) 0.0249(3) Uani 1 1 d . .
C2 C 0.73091(19) 0.66078(15) 0.50371(15) 0.0253(3) Uani 1 1 d . .
C3 C 0.87387(19) 0.76724(15) 0.58773(15) 0.0257(3) Uani 1 1 d . .
C4 C 0.9091(2) 0.90672(16) 0.61078(17) 0.0305(4) Uani 1 1 d . .
H4 H 0.8398 0.9441 0.5721 0.037 Uiso 1 1 calc R U
C5 C 1.0513(2) 0.98794(17) 0.69369(18) 0.0332(4) Uani 1 1 d . .
H5 H 1.0788 1.0812 0.7104 0.040 Uiso 1 1 calc R U
C6 C 1.15329(19) 0.93093(17) 0.75210(16) 0.0304(4) Uani 1 1 d . .
H6 H 1.2477 0.9874 0.8078 0.036 Uiso 1 1 calc R U
C7 C 1.11717(19) 0.79101(16) 0.72907(16) 0.0273(3) Uani 1 1 d . .
H7 H 1.1860 0.7540 0.7685 0.033 Uiso 1 1 calc R U
C8 C 0.97466(19) 0.70820(15) 0.64504(15) 0.0250(3) Uani 1 1 d . .
C9 C 0.90018(19) 0.55957(15) 0.60227(15) 0.0249(3) Uani 1 1 d . .
C10 C 0.95821(19) 0.47318(16) 0.64824(15) 0.0270(4) Uani 1 1 d . .
C11 C 0.8782(2) 0.33179(17) 0.60928(16) 0.0310(4) Uani 1 1 d . .
C12 C 1.1026(2) 0.51374(16) 0.74274(16) 0.0292(4) Uani 1 1 d . .
C13 C 0.66038(19) 0.39661(15) 0.42696(15) 0.0250(3) Uani 1 1 d . .
C14 C 0.52417(19) 0.37542(16) 0.33389(15) 0.0259(3) Uani 1 1 d . .
C15 C 0.42956(18) 0.24971(15) 0.24504(15) 0.0241(3) Uani 1 1 d . .
C16 C 0.44641(17) 0.10927(15) 0.23336(15) 0.0232(3) Uani 1 1 d . .
C17 C 0.41721(17) -0.00163(16) 0.11453(15) 0.0246(3) Uani 1 1 d . .
H17 H 0.3835 0.0140 0.0459 0.030 Uiso 1 1 calc R U
C18 C 0.43762(18) -0.13452(15) 0.09714(16) 0.0263(3) Uani 1 1 d . .
H18 H 0.4198 -0.2060 0.0173 0.032 Uiso 1 1 calc R U
C19 C 0.48453(18) -0.16176(16) 0.19807(16) 0.0267(3) Uani 1 1 d . .
C20 C 0.50945(18) -0.05277(16) 0.31650(16) 0.0272(3) Uani 1 1 d . .
H20 H 0.5391 -0.0698 0.3847 0.033 Uiso 1 1 calc R U
C21 C 0.49079(18) 0.08117(16) 0.33481(15) 0.0257(3) Uani 1 1 d . .
H21 H 0.5078 0.1522 0.4147 0.031 Uiso 1 1 calc R U
C22 C 0.5053(2) -0.30596(17) 0.17964(18) 0.0347(4) Uani 1 1 d . .
H22A H 0.6113 -0.3015 0.2178 0.052 Uiso 1 1 calc R U
H22B H 0.4781 -0.3685 0.0926 0.052 Uiso 1 1 calc R U
H22C H 0.4396 -0.3398 0.2168 0.052 Uiso 1 1 calc R U
C23 C 0.30358(19) 0.25533(15) 0.15018(15) 0.0243(3) Uani 1 1 d . .
C24 C 0.15340(19) 0.17544(15) 0.11269(15) 0.0255(3) Uani 1 1 d . .
H24 H 0.1344 0.1111 0.1424 0.031 Uiso 1 1 calc R U
C25 C 0.03335(18) 0.19101(16) 0.03236(15) 0.0268(3) Uani 1 1 d . .
H25 H -0.0660 0.1395 0.0113 0.032 Uiso 1 1 calc R U
C26 C 0.0583(2) 0.28295(16) -0.01798(15) 0.0276(3) Uani 1 1 d . .
C27 C 0.20918(19) 0.35762(16) 0.01502(16) 0.0285(4) Uani 1 1 d . .
H27 H 0.2292 0.4168 -0.0195 0.034 Uiso 1 1 calc R U
C28 C 0.32955(19) 0.34552(16) 0.09801(16) 0.0273(3) Uani 1 1 d . .
H28 H 0.4286 0.3977 0.1194 0.033 Uiso 1 1 calc R U
C29 C -0.0736(2) 0.30130(19) -0.10293(17) 0.0333(4) Uani 1 1 d . .
H29A H -0.1226 0.2123 -0.1734 0.050 Uiso 1 1 calc R U
H29B H -0.0352 0.3659 -0.1302 0.050 Uiso 1 1 calc R U
H29C H -0.1473 0.3375 -0.0597 0.050 Uiso 1 1 calc R U
N1 N 0.8212(2) 0.21807(17) 0.58250(16) 0.0423(4) Uani 1 1 d . .
N2 N 1.21725(18) 0.54050(16) 0.81764(15) 0.0352(4) Uani 1 1 d . .
O1 O 0.61938(14) 0.68193(11) 0.44330(11) 0.0310(3) Uani 1 1 d . .

loop_
_atom_site_aniso_label
_atom_site_aniso_U_11
_atom_site_aniso_U_22
_atom_site_aniso_U_33
_atom_site_aniso_U_23
_atom_site_aniso_U_13
_atom_site_aniso_U_12
C1 0.0286(8) 0.0205(7) 0.0265(8) 0.0107(6) 0.0092(6) 0.0060(6)
C2 0.0296(9) 0.0206(7) 0.0246(8) 0.0090(6) 0.0078(6) 0.0058(6)
C3 0.0282(8) 0.0211(7) 0.0269(8) 0.0099(6) 0.0085(6) 0.0052(6)
C4 0.0345(9) 0.0214(7) 0.0354(9) 0.0127(7) 0.0099(7) 0.0067(6)
C5 0.0358(9) 0.0207(7) 0.0406(10) 0.0121(7) 0.0113(7) 0.0028(6)
C6 0.0272(8) 0.0235(7) 0.0346(9) 0.0092(6) 0.0082(7) 0.0011(6)
C7 0.0249(8) 0.0250(7) 0.0308(8) 0.0114(6) 0.0084(6) 0.0054(6)
C8 0.0283(8) 0.0201(7) 0.0270(8) 0.0099(6) 0.0106(6) 0.0053(6)
C9 0.0287(8) 0.0195(7) 0.0266(8) 0.0091(6) 0.0111(6) 0.0051(6)
C10 0.0289(8) 0.0223(7) 0.0282(8) 0.0110(6) 0.0071(6) 0.0040(6)
C11 0.0360(9) 0.0264(8) 0.0291(8) 0.0150(7) 0.0026(7) 0.0044(7)
C12 0.0340(9) 0.0230(7) 0.0321(9) 0.0141(6) 0.0093(7) 0.0054(6)
C13 0.0282(8) 0.0200(7) 0.0280(8) 0.0113(6) 0.0094(6) 0.0052(6)
C14 0.0275(8) 0.0189(7) 0.0301(8) 0.0104(6) 0.0080(6) 0.0041(6)
C15 0.0245(8) 0.0206(7) 0.0283(8) 0.0114(6) 0.0092(6) 0.0053(5)
C16 0.0201(7) 0.0203(7) 0.0293(8) 0.0124(6) 0.0056(6) 0.0037(5)
C17 0.0227(8) 0.0226(7) 0.0289(8) 0.0129(6) 0.0055(6) 0.0051(5)
C18 0.0251(8) 0.0193(7) 0.0307(8) 0.0091(6) 0.0065(6) 0.0034(5)
C19 0.0240(8) 0.0207(7) 0.0356(9) 0.0144(6) 0.0062(6) 0.0037(5)
C20 0.0273(8) 0.0247(7) 0.0324(8) 0.0169(6) 0.0066(6) 0.0044(6)
C21 0.0265(8) 0.0213(7) 0.0282(8) 0.0110(6) 0.0066(6) 0.0042(5)
C22 0.0412(10) 0.0227(7) 0.0404(10) 0.0163(7) 0.0075(8) 0.0088(6)
C23 0.0272(8) 0.0174(6) 0.0279(8) 0.0095(6) 0.0082(6) 0.0061(5)
C24 0.0288(8) 0.0197(7) 0.0270(8) 0.0103(6) 0.0072(6) 0.0044(5)
C25 0.0243(8) 0.0219(7) 0.0305(8) 0.0099(6) 0.0063(6) 0.0017(5)
C26 0.0293(8) 0.0239(7) 0.0282(8) 0.0106(6) 0.0071(6) 0.0086(6)
C27 0.0294(8) 0.0240(7) 0.0360(9) 0.0175(7) 0.0085(7) 0.0066(6)
C28 0.0261(8) 0.0209(7) 0.0352(9) 0.0141(6) 0.0074(6) 0.0038(6)
C29 0.0298(9) 0.0347(8) 0.0372(9) 0.0197(7) 0.0058(7) 0.0078(7)
N1 0.0531(10) 0.0298(8) 0.0395(9) 0.0200(7) 0.0005(7) 0.0001(7)
N2 0.0340(8) 0.0325(7) 0.0377(8) 0.0182(6) 0.0044(7) 0.0051(6)
O1 0.0336(7) 0.0226(5) 0.0334(6) 0.0126(5) 0.0037(5) 0.0067(4)

loop_
_atom_type_symbol
_atom_type_description
_atom_type_scat_dispersion_real
_atom_type_scat_dispersion_imag
_atom_type_scat_source
C C 0.0181 0.0091 'International Tables Vol C Tables 4.2.6.8 and 6.1.1.4'
H H 0.0000 0.0000 'International Tables Vol C Tables 4.2.6.8 and 6.1.1.4'
N N 0.0311 0.0180 'International Tables Vol C Tables 4.2.6.8 and 6.1.1.4'
O O 0.0492 0.0322 'International Tables Vol C Tables 4.2.6.8 and 6.1.1.4'

loop_
_geom_angle_atom_site_label_1
_geom_angle_atom_site_label_2
_geom_angle_atom_site_label_3
_geom_angle
C13 C1 C9 128.26(15)
C13 C1 C2 124.55(15)
C9 C1 C2 106.93(13)
O1 C2 C3 125.21(14)
O1 C2 C1 128.51(14)
C3 C2 C1 106.26(13)
C4 C3 C8 122.65(15)
C4 C3 C2 127.49(15)
C8 C3 C2 109.86(13)
C5 C4 C3 117.54(16)
C5 C4 H4 121.2
C3 C4 H4 121.2
C4 C5 C6 120.62(15)
C4 C5 H5 119.7
C6 C5 H5 119.7
C5 C6 C7 121.62(15)
C5 C6 H6 119.2
C7 C6 H6 119.2
C6 C7 C8 118.14(15)
C6 C7 H7 120.9
C8 C7 H7 120.9
C3 C8 C7 119.42(14)
C3 C8 C9 108.75(14)
C7 C8 C9 131.81(15)
C10 C9 C1 127.18(14)
C10 C9 C8 125.04(16)
C1 C9 C8 107.75(14)
C9 C10 C12 124.09(14)
C9 C10 C11 123.43(15)
C12 C10 C11 112.45(14)
N1 C11 C10 176.17(19)
N2 C12 C10 177.13(17)
C1 C13 C14 123.63(15)
C1 C13 H13 116.3(12)
C14 C13 H13 120.1(12)
C15 C14 C13 127.42(15)
C15 C14 H14 116.8(12)
C13 C14 H14 115.8(12)
C14 C15 C23 116.80(14)
C14 C15 C16 125.84(15)
C23 C15 C16 117.32(13)
C17 C16 C21 118.05(14)
C17 C16 C15 118.31(14)
C21 C16 C15 123.64(14)
C18 C17 C16 121.27(15)
C18 C17 H17 119.4
C16 C17 H17 119.4
C17 C18 C19 120.63(15)
C17 C18 H18 119.7
C19 C18 H18 119.7
C18 C19 C20 118.35(14)
C18 C19 C22 120.83(15)
C20 C19 C22 120.81(15)
C21 C20 C19 121.37(15)
C21 C20 H20 119.3
C19 C20 H20 119.3
C20 C21 C16 120.27(15)
C20 C21 H21 119.9
C16 C21 H21 119.9
C19 C22 H22A 109.5
C19 C22 H22B 109.5
H22A C22 H22B 109.5
C19 C22 H22C 109.5
H22A C22 H22C 109.5
H22B C22 H22C 109.5
C24 C23 C28 117.87(15)
C24 C23 C15 121.46(14)
C28 C23 C15 120.62(14)
C25 C24 C23 120.94(14)
C25 C24 H24 119.5
C23 C24 H24 119.5
C24 C25 C26 121.23(14)
C24 C25 H25 119.4
C26 C25 H25 119.4
C27 C26 C25 117.73(15)
C27 C26 C29 121.53(15)
C25 C26 C29 120.73(15)
C28 C27 C26 121.45(15)
C28 C27 H27 119.3
C26 C27 H27 119.3
C27 C28 C23 120.67(15)
C27 C28 H28 119.7
C23 C28 H28 119.7
C26 C29 H29A 109.5
C26 C29 H29B 109.5
H29A C29 H29B 109.5
C26 C29 H29C 109.5
H29A C29 H29C 109.5
H29B C29 H29C 109.5

loop_
_geom_bond_atom_site_label_1
_geom_bond_atom_site_label_2
_geom_bond_distance
C1 C13 1.376(2)
C1 C9 1.459(2)
C1 C2 1.500(2)
C2 O1 1.221(2)
C2 C3 1.481(2)
C3 C4 1.392(2)
C3 C8 1.396(2)
C4 C5 1.389(3)
C4 H4 0.9300
C5 C6 1.394(3)
C5 H5 0.9300
C6 C7 1.398(2)
C6 H6 0.9300
C7 C8 1.398(2)
C7 H7 0.9300
C8 C9 1.487(2)
C9 C10 1.369(2)
C10 C12 1.437(2)
C10 C11 1.444(2)
C11 N1 1.154(2)
C12 N2 1.149(3)
C13 C14 1.417(2)
C13 H13 0.99(2)
C14 C15 1.373(2)
C14 H14 0.97(2)
C15 C23 1.476(2)
C15 C16 1.481(2)
C16 C17 1.400(2)
C16 C21 1.402(2)
C17 C18 1.389(2)
C17 H17 0.9300
C18 C19 1.393(2)
C18 H18 0.9300
C19 C20 1.394(2)
C19 C22 1.505(2)
C20 C21 1.393(2)
C20 H20 0.9300
C21 H21 0.9300
C22 H22A 0.9600
C22 H22B 0.9600
C22 H22C 0.9600
C23 C24 1.403(2)
C23 C28 1.403(2)
C24 C25 1.380(2)
C24 H24 0.9300
C25 C26 1.400(2)
C25 H25 0.9300
C26 C27 1.396(2)
C26 C29 1.499(2)
C27 C28 1.384(2)
C27 H27 0.9300
C28 H28 0.9300
C29 H29A 0.9600
C29 H29B 0.9600
C29 H29C 0.9600

loop_
_geom_torsion_atom_site_label_1
_geom_torsion_atom_site_label_2
_geom_torsion_atom_site_label_3
_geom_torsion_atom_site_label_4
_geom_torsion
C13 C1 C2 O1 10.5(3)
C9 C1 C2 O1 -174.94(16)
C13 C1 C2 C3 -168.37(15)
C9 C1 C2 C3 6.15(17)
O1 C2 C3 C4 -1.8(3)
C1 C2 C3 C4 177.19(16)
O1 C2 C3 C8 177.84(16)
C1 C2 C3 C8 -3.21(18)
C8 C3 C4 C5 0.5(3)
C2 C3 C4 C5 -179.91(16)
C3 C4 C5 C6 -0.7(3)
C4 C5 C6 C7 0.5(3)
C5 C6 C7 C8 0.0(3)
C4 C3 C8 C7 -0.1(2)
C2 C3 C8 C7 -179.71(14)
C4 C3 C8 C9 178.64(15)
C2 C3 C8 C9 -0.98(18)
C6 C7 C8 C3 -0.2(2)
C6 C7 C8 C9 -178.57(16)
C13 C1 C9 C10 -14.6(3)
C2 C1 C9 C10 171.17(16)
C13 C1 C9 C8 167.47(16)
C2 C1 C9 C8 -6.79(17)
C3 C8 C9 C10 -173.08(16)
C7 C8 C9 C10 5.4(3)
C3 C8 C9 C1 4.94(17)
C7 C8 C9 C1 -176.55(16)
C1 C9 C10 C12 -179.39(16)
C8 C9 C10 C12 -1.8(3)
C1 C9 C10 C11 -1.3(3)
C8 C9 C10 C11 176.32(15)
C9 C1 C13 C14 -176.78(16)
C2 C1 C13 C14 -3.5(3)
C1 C13 C14 C15 175.50(16)
C13 C14 C15 C23 -173.62(15)
C13 C14 C15 C16 3.9(3)
C14 C15 C16 C17 -140.97(17)
C23 C15 C16 C17 36.5(2)
C14 C15 C16 C21 38.7(2)
C23 C15 C16 C21 -143.78(15)
C21 C16 C17 C18 -2.6(2)
C15 C16 C17 C18 177.05(14)
C16 C17 C18 C19 1.5(2)
C17 C18 C19 C20 0.4(2)
C17 C18 C19 C22 179.38(15)
C18 C19 C20 C21 -1.1(2)
C22 C19 C20 C21 179.95(15)
C19 C20 C21 C16 -0.1(2)
C17 C16 C21 C20 2.0(2)
C15 C16 C21 C20 -177.72(14)
C14 C15 C23 C24 -136.20(16)
C16 C15 C23 C24 46.1(2)
C14 C15 C23 C28 41.3(2)
C16 C15 C23 C28 -136.41(16)
C28 C23 C24 C25 -3.6(2)
C15 C23 C24 C25 174.04(14)
C23 C24 C25 C26 2.4(2)
C24 C25 C26 C27 0.5(2)
C24 C25 C26 C29 -178.65(15)
C25 C26 C27 C28 -2.2(2)
C29 C26 C27 C28 176.91(16)
C26 C27 C28 C23 1.1(3)
C24 C23 C28 C27 1.8(2)
C15 C23 C28 C27 -175.78(14)
